data_2218985
loop_
_publ_author_name
'Yang, Gui-Bin'
'Sun, Zhen-Hai'

_publ_section_title
;
 Diazidobis{2-[3-(dimethylamino)propyliminomethyl]phenol}manganese(III)
 perchlorate
;
_journal_coeditor_code EZ2129
_journal_issue 8
_journal_name_full 'Acta Crystallographica Section E'
_journal_page_first m1080
_journal_paper_doi 10.1107/S1600536808023349
_journal_volume 64
_journal_year 2008
_chemical_formula_iupac '[Mn (N3)2 (C12 H18 N2 O)2] Cl O4'
_chemical_formula_moiety 'C24 H36 Mn N10 O2 +, Cl O4 -'
_chemical_formula_sum 'C24 H36 Cl Mn N10 O6'
_chemical_formula_weight 651.02
_chemical_name_systematic
;
Diazidobis{2-[3-(dimethylamino)propyliminomethyl]phenol}manganese(III)
perchlorate
;
_space_group_IT_number 15
_symmetry_cell_setting monoclinic
_symmetry_space_group_name_Hall '-C 2yc'
_symmetry_space_group_name_H-M 'C 1 2/c 1'
_atom_sites_solution_hydrogens geom
_atom_sites_solution_primary direct
_atom_sites_solution_secondary difmap
_audit_creation_method SHELXL-97
_cell_angle_alpha 90.00
_cell_angle_beta 121.121(8)
_cell_angle_gamma 90.00
_cell_formula_units_Z 4
_cell_length_a 16.8115(17)
_cell_length_b 16.4456(18)
_cell_length_c 12.9059(14)
_cell_measurement_reflns_used 2842
_cell_measurement_temperature 293(2)
_cell_measurement_theta_max 25.50
_cell_measurement_theta_min 1.88
_cell_volume 3054.6(6)
_computing_cell_refinement 'SAINT-Plus (Bruker, 2001)'
_computing_data_collection 'APEX2 (Bruker, 2004)'
_computing_data_reduction 'SAINT-Plus (Bruker, 2001)'
_computing_molecular_graphics 'SHELXTL (Sheldrick, 2008)'
_computing_publication_material 'SHELXTL (Sheldrick, 2008)'
_computing_structure_refinement 'SHELXL97 (Sheldrick, 2008)'
_computing_structure_solution 'SHELXS97 (Sheldrick, 2008)'
_diffrn_ambient_temperature 293(2)
_diffrn_measured_fraction_theta_full 1.000
_diffrn_measured_fraction_theta_max 1.000
_diffrn_measurement_device_type 'Bruker APEXII CCD area-detector'
_diffrn_measurement_method '\f and \w'
_diffrn_radiation_monochromator graphite
_diffrn_radiation_source 'fine-focus sealed tube'
_diffrn_radiation_type MoK\a
_diffrn_radiation_wavelength 0.71073
_diffrn_reflns_av_R_equivalents 0.0439
_diffrn_reflns_av_sigmaI/netI 0.0414
_diffrn_reflns_limit_h_max 1
_diffrn_reflns_limit_h_min -20
_diffrn_reflns_limit_k_max 19
_diffrn_reflns_limit_k_min -1
_diffrn_reflns_limit_l_max 15
_diffrn_reflns_limit_l_min -13
_diffrn_reflns_number 3388
_diffrn_reflns_theta_full 25.50
_diffrn_reflns_theta_max 25.50
_diffrn_reflns_theta_min 1.88
_diffrn_standards_decay_% 0
_diffrn_standards_interval_count 0
_diffrn_standards_interval_time 0
_diffrn_standards_number 0
_exptl_absorpt_coefficient_mu 0.575
_exptl_absorpt_correction_T_max 0.8840
_exptl_absorpt_correction_T_min 0.7902
_exptl_absorpt_correction_type multi-scan
_exptl_absorpt_process_details '(SADABS; Bruker, 2001)'
_exptl_crystal_colour yellow
_exptl_crystal_density_diffrn 1.416
_exptl_crystal_density_method 'not measured'
_exptl_crystal_description prism
_exptl_crystal_F_000 1360
_exptl_crystal_size_max 0.43
_exptl_crystal_size_mid 0.28
_exptl_crystal_size_min 0.22
_refine_diff_density_max 0.484
_refine_diff_density_min -0.482
_refine_ls_extinction_method none
_refine_ls_goodness_of_fit_ref 1.003
_refine_ls_hydrogen_treatment mixed
_refine_ls_matrix_type full
_refine_ls_number_parameters 195
_refine_ls_number_reflns 2842
_refine_ls_number_restraints 0
_refine_ls_restrained_S_all 1.003
_refine_ls_R_factor_all 0.0555
_refine_ls_R_factor_gt 0.0435
_refine_ls_shift/su_max 0.000
_refine_ls_shift/su_mean 0.000
_refine_ls_structure_factor_coef Fsqd
_refine_ls_weighting_details 'calc w=1/[\s^2^(Fo^2^)+(0.0843P)^2^+2.1116P] where P=(Fo^2^+2Fc^2^)/3'
_refine_ls_weighting_scheme calc
_refine_ls_wR_factor_gt 0.1323
_refine_ls_wR_factor_ref 0.1442
_reflns_number_gt 2216
_reflns_number_total 2842
_reflns_threshold_expression I>2\s(I)
_cod_data_source_file ez2129.cif
_cod_data_source_block I
_cod_original_sg_symbol_H-M 'C 2/c'
_cod_database_code 2218985
_cod_database_fobs_code 2218985

loop_
_symmetry_equiv_pos_as_xyz
'x, y, z'
'-x, y, -z+1/2'
'x+1/2, y+1/2, z'
'-x+1/2, y+1/2, -z+1/2'
'-x, -y, -z'
'x, -y, z-1/2'
'-x+1/2, -y+1/2, -z'
'x+1/2, -y+1/2, z-1/2'

loop_
_atom_site_type_symbol
_atom_site_label
_atom_site_fract_x
_atom_site_fract_y
_atom_site_fract_z
_atom_site_U_iso_or_equiv
_atom_site_adp_type
_atom_site_calc_flag
_atom_site_refinement_flags
_atom_site_occupancy
Mn Mn1 0.2500 0.2500 0.5000 0.0467(2) Uani d SD 1
Cl Cl1 0.0000 0.15323(8) 0.7500 0.0711(3) Uani d S 1
O O1 0.28801(14) 0.20397(12) 0.40192(19) 0.0626(5) Uani d D 1
O O2 0.0690(2) 0.2006(3) 0.7580(4) 0.1579(17) Uani d . 1
O O3 0.0340(3) 0.1044(2) 0.8529(3) 0.1482(15) Uani d . 1
N N1 0.13856(14) 0.16698(13) 0.43275(19) 0.0481(5) Uani d . 1
N N2 -0.12645(16) 0.32706(14) 0.3901(2) 0.0576(6) Uani d . 1
N N3 0.33339(17) 0.16169(15) 0.6490(2) 0.0603(6) Uani d . 1
N N4 0.36786(18) 0.10586(17) 0.6266(2) 0.0649(6) Uani d . 1
N N5 0.4004(3) 0.0528(2) 0.6034(4) 0.0980(10) Uani d . 1
C C1 0.25785(18) 0.14208(15) 0.3267(2) 0.0497(6) Uani d D 1
C C2 0.18274(18) 0.09312(16) 0.3069(2) 0.0523(6) Uani d . 1
C C3 0.1561(2) 0.0279(2) 0.2252(3) 0.0730(9) Uani d . 1
H H3A 0.1071 -0.0055 0.2123 0.088 Uiso calc R 1
C C4 0.2015(3) 0.0129(2) 0.1639(4) 0.0896(11) Uani d . 1
H H4A 0.1828 -0.0300 0.1092 0.108 Uiso calc R 1
C C5 0.2746(3) 0.0614(2) 0.1835(3) 0.0791(10) Uani d . 1
H H5A 0.3050 0.0512 0.1417 0.095 Uiso calc R 1
C C6 0.3033(2) 0.12473(19) 0.2640(3) 0.0633(7) Uani d . 1
H H6A 0.3534 0.1565 0.2771 0.076 Uiso calc R 1
C C7 0.12924(18) 0.10820(16) 0.3631(2) 0.0513(6) Uani d . 1
H H7A 0.0826 0.0708 0.3467 0.062 Uiso calc R 1
C C8 0.06994(18) 0.17367(16) 0.4719(3) 0.0532(6) Uani d . 1
H H8A 0.1022 0.1806 0.5590 0.064 Uiso calc R 1
H H8B 0.0336 0.1241 0.4513 0.064 Uiso calc R 1
C C9 0.0061(2) 0.24542(17) 0.4104(3) 0.0572(7) Uani d . 1
H H9A -0.0247 0.2389 0.3233 0.069 Uiso calc R 1
H H9B 0.0427 0.2949 0.4322 0.069 Uiso calc R 1
C C10 -0.0665(2) 0.25332(17) 0.4460(3) 0.0583(7) Uani d . 1
H H10A -0.1053 0.2051 0.4203 0.070 Uiso calc R 1
H H10B -0.0358 0.2570 0.5335 0.070 Uiso calc R 1
C C11 -0.0775(3) 0.4036(2) 0.4465(4) 0.0850(10) Uani d . 1
H H11A -0.0216 0.4066 0.4438 0.127 Uiso calc R 1
H H11B -0.0621 0.4052 0.5292 0.127 Uiso calc R 1
H H11C -0.1169 0.4488 0.4033 0.127 Uiso calc R 1
C C12 -0.2131(2) 0.3213(2) 0.3943(4) 0.0844(11) Uani d . 1
H H12A -0.2501 0.3691 0.3585 0.127 Uiso calc R 1
H H12B -0.1974 0.3170 0.4770 0.127 Uiso calc R 1
H H12C -0.2477 0.2742 0.3502 0.127 Uiso calc R 1
H H1A 0.313(2) 0.2343(11) 0.376(3) 0.080 Uiso d D 1

loop_
_atom_site_aniso_label
_atom_site_aniso_U_11
_atom_site_aniso_U_22
_atom_site_aniso_U_33
_atom_site_aniso_U_12
_atom_site_aniso_U_13
_atom_site_aniso_U_23
Mn1 0.0433(3) 0.0501(3) 0.0527(3) -0.0081(2) 0.0290(3) -0.0109(2)
Cl1 0.0692(7) 0.0852(8) 0.0727(7) 0.000 0.0465(6) 0.000
O1 0.0654(12) 0.0654(12) 0.0774(13) -0.0213(10) 0.0513(11) -0.0260(10)
O2 0.083(2) 0.220(4) 0.168(4) -0.032(3) 0.062(2) 0.055(3)
O3 0.219(4) 0.128(3) 0.087(2) -0.018(3) 0.071(2) 0.0178(19)
N1 0.0422(11) 0.0487(12) 0.0532(12) -0.0003(9) 0.0244(9) 0.0002(10)
N2 0.0499(12) 0.0601(14) 0.0690(14) 0.0035(11) 0.0352(11) -0.0025(11)
N3 0.0555(13) 0.0637(15) 0.0616(14) -0.0029(12) 0.0301(12) 0.0023(12)
N4 0.0647(15) 0.0638(16) 0.0727(16) -0.0071(13) 0.0401(14) 0.0059(13)
N5 0.127(3) 0.0709(19) 0.135(3) 0.0137(19) 0.096(3) 0.0101(19)
C1 0.0521(14) 0.0471(13) 0.0497(14) 0.0050(11) 0.0262(12) -0.0020(11)
C2 0.0484(14) 0.0480(14) 0.0532(14) 0.0048(11) 0.0212(12) -0.0027(11)
C3 0.073(2) 0.0593(17) 0.079(2) -0.0060(15) 0.0346(17) -0.0179(16)
C4 0.102(3) 0.079(2) 0.094(3) -0.008(2) 0.055(2) -0.039(2)
C5 0.095(3) 0.080(2) 0.079(2) 0.006(2) 0.057(2) -0.0181(18)
C6 0.0683(18) 0.0650(17) 0.0686(18) 0.0052(15) 0.0438(15) -0.0039(14)
C7 0.0425(13) 0.0456(14) 0.0567(15) -0.0028(11) 0.0190(11) 0.0005(12)
C8 0.0428(13) 0.0569(15) 0.0642(16) -0.0031(12) 0.0307(12) 0.0028(13)
C9 0.0483(15) 0.0666(18) 0.0628(17) 0.0030(13) 0.0329(13) 0.0054(13)
C10 0.0521(16) 0.0656(18) 0.0652(17) 0.0022(13) 0.0359(14) 0.0042(13)
C11 0.082(2) 0.068(2) 0.114(3) -0.0071(18) 0.056(2) -0.019(2)
C12 0.0615(19) 0.089(2) 0.119(3) 0.0021(18) 0.059(2) -0.008(2)

loop_
_atom_type_symbol
_atom_type_description
_atom_type_scat_dispersion_real
_atom_type_scat_dispersion_imag
_atom_type_scat_source
C C 0.0033 0.0016 'International Tables Vol C Tables 4.2.6.8 and 6.1.1.4'
H H 0.0000 0.0000 'International Tables Vol C Tables 4.2.6.8 and 6.1.1.4'
N N 0.0061 0.0033 'International Tables Vol C Tables 4.2.6.8 and 6.1.1.4'
O O 0.0106 0.0060 'International Tables Vol C Tables 4.2.6.8 and 6.1.1.4'
Cl Cl 0.1484 0.1585 'International Tables Vol C Tables 4.2.6.8 and 6.1.1.4'
Mn Mn 0.3368 0.7283 'International Tables Vol C Tables 4.2.6.8 and 6.1.1.4'

loop_
_geom_angle_atom_site_label_1
_geom_angle_atom_site_label_2
_geom_angle_atom_site_label_3
_geom_angle_site_symmetry_1
_geom_angle_site_symmetry_3
_geom_angle
O1 Mn1 O1 . 7_556 180.00(8)
O1 Mn1 N1 . 7_556 89.94(8)
O1 Mn1 N1 7_556 7_556 90.06(8)
O1 Mn1 N1 . . 90.06(8)
O1 Mn1 N1 7_556 . 89.94(8)
N1 Mn1 N1 7_556 . 180.00(13)
O1 Mn1 N3 . 7_556 87.82(10)
O1 Mn1 N3 7_556 7_556 92.18(10)
N1 Mn1 N3 7_556 7_556 87.83(8)
N1 Mn1 N3 . 7_556 92.17(8)
O1 Mn1 N3 . . 92.18(10)
O1 Mn1 N3 7_556 . 87.82(10)
N1 Mn1 N3 7_556 . 92.17(8)
N1 Mn1 N3 . . 87.83(8)
N3 Mn1 N3 7_556 . 180.0
O2 Cl1 O2 . 2_556 109.9(5)
O2 Cl1 O3 . 2_556 108.4(3)
O2 Cl1 O3 2_556 2_556 110.1(2)
O2 Cl1 O3 . . 110.1(2)
O2 Cl1 O3 2_556 . 108.4(3)
O3 Cl1 O3 2_556 . 109.8(3)
C1 O1 Mn1 . . 133.21(18)
C1 O1 H1A . . 104.7(14)
Mn1 O1 H1A . . 117.3(13)
C7 N1 C8 . . 117.6(2)
C7 N1 Mn1 . . 122.76(18)
C8 N1 Mn1 . . 119.59(17)
C11 N2 C12 . . 110.1(3)
C11 N2 C10 . . 112.8(2)
C12 N2 C10 . . 111.0(3)
N4 N3 Mn1 . . 117.2(2)
N5 N4 N3 . . 179.0(3)
O1 C1 C6 . . 117.9(3)
O1 C1 C2 . . 123.1(2)
C6 C1 C2 . . 119.0(3)
C1 C2 C3 . . 118.8(3)
C1 C2 C7 . . 123.1(2)
C3 C2 C7 . . 118.0(3)
C4 C3 C2 . . 120.7(3)
C4 C3 H3A . . 119.6
C2 C3 H3A . . 119.6
C5 C4 C3 . . 119.9(3)
C5 C4 H4A . . 120.0
C3 C4 H4A . . 120.0
C6 C5 C4 . . 120.8(3)
C6 C5 H5A . . 119.6
C4 C5 H5A . . 119.6
C5 C6 C1 . . 120.7(3)
C5 C6 H6A . . 119.7
C1 C6 H6A . . 119.7
N1 C7 C2 . . 127.3(2)
N1 C7 H7A . . 116.4
C2 C7 H7A . . 116.4
N1 C8 C9 . . 110.2(2)
N1 C8 H8A . . 109.6
C9 C8 H8A . . 109.6
N1 C8 H8B . . 109.6
C9 C8 H8B . . 109.6
H8A C8 H8B . . 108.1
C8 C9 C10 . . 111.8(2)
C8 C9 H9A . . 109.2
C10 C9 H9A . . 109.2
C8 C9 H9B . . 109.3
C10 C9 H9B . . 109.3
H9A C9 H9B . . 107.9
N2 C10 C9 . . 111.7(2)
N2 C10 H10A . . 109.3
C9 C10 H10A . . 109.3
N2 C10 H10B . . 109.3
C9 C10 H10B . . 109.3
H10A C10 H10B . . 107.9
N2 C11 H11A . . 109.5
N2 C11 H11B . . 109.5
H11A C11 H11B . . 109.5
N2 C11 H11C . . 109.5
H11A C11 H11C . . 109.5
H11B C11 H11C . . 109.5
N2 C12 H12A . . 109.5
N2 C12 H12B . . 109.5
H12A C12 H12B . . 109.5
N2 C12 H12C . . 109.5
H12A C12 H12C . . 109.5
H12B C12 H12C . . 109.5

loop_
_geom_bond_atom_site_label_1
_geom_bond_atom_site_label_2
_geom_bond_site_symmetry_2
_geom_bond_distance
Mn1 O1 . 1.8493(18)
Mn1 O1 7_556 1.8493(18)
Mn1 N1 7_556 2.109(2)
Mn1 N1 . 2.109(2)
Mn1 N3 7_556 2.233(2)
Mn1 N3 . 2.233(2)
Cl1 O2 . 1.357(3)
Cl1 O2 2_556 1.357(3)
Cl1 O3 2_556 1.397(3)
Cl1 O3 . 1.397(3)
O1 C1 . 1.314(3)
O1 H1A . 0.828(9)
N1 C7 . 1.273(3)
N1 C8 . 1.483(3)
N2 C11 . 1.474(4)
N2 C12 . 1.489(4)
N2 C10 . 1.502(4)
N3 N4 . 1.199(4)
N4 N5 . 1.149(4)
C1 C6 . 1.400(4)
C1 C2 . 1.405(4)
C2 C3 . 1.405(4)
C2 C7 . 1.439(4)
C3 C4 . 1.377(5)
C3 H3A . 0.9300
C4 C5 . 1.374(5)
C4 H4A . 0.9300
C5 C6 . 1.370(4)
C5 H5A . 0.9300
C6 H6A . 0.9300
C7 H7A . 0.9300
C8 C9 . 1.515(4)
C8 H8A . 0.9700
C8 H8B . 0.9700
C9 C10 . 1.516(4)
C9 H9A . 0.9700
C9 H9B . 0.9700
C10 H10A . 0.9700
C10 H10B . 0.9700
C11 H11A . 0.9600
C11 H11B . 0.9600
C11 H11C . 0.9600
C12 H12A . 0.9600
C12 H12B . 0.9600
C12 H12C . 0.9600
